data_7103466
loop_
_publ_author_name
'Ionkin, Alex S'
'Marshall, William J'
'Fish, Brian M'
'Schiffhauer, Matthew F'
'McEwen, Charles N'

_publ_section_title
;
 A stable enol in small ring systems: clear differentiation between
 penta- and tri-valency of phosphorus atoms.
;
_journal_issue 42
_journal_name_full 'Chemical communications (Cambridge, England)'
_journal_page_first 5432
_journal_page_last 5434
_journal_paper_doi 10.1039/b809877h
_journal_year 2008
_chemical_formula_sum 'C11 H21 O2 P'
_chemical_formula_weight 216.25
_chemical_name_systematic
;
?
;
_space_group_IT_number 2
_symmetry_cell_setting triclinic
_symmetry_space_group_name_Hall '-P 1'
_symmetry_space_group_name_H-M 'P -1'
_atom_sites_solution_hydrogens geom
_atom_sites_solution_primary direct
_atom_sites_solution_secondary difmap
_audit_creation_method SHELXL-97
_cell_angle_alpha 79.0472(10)
_cell_angle_beta 85.1087(11)
_cell_angle_gamma 80.2040(10)
_cell_formula_units_Z 2
_cell_length_a 6.1970(4)
_cell_length_b 8.5935(5)
_cell_length_c 11.9624(7)
_cell_measurement_temperature 293(2)
_cell_volume 615.40(6)
_computing_cell_refinement 'Bruker XSCANS'
_computing_data_collection 'Bruker XSCANS'
_computing_data_reduction 'Bruker SHELXTL'
_computing_molecular_graphics 'Bruker SHELXTL'
_computing_publication_material 'Bruker SHELXTL'
_computing_structure_refinement 'SHELXL-97 (Sheldrick, 2008)'
_computing_structure_solution 'SHELXS-97 (Sheldrick, 2008)'
_diffrn_ambient_temperature 293(2)
_diffrn_measured_fraction_theta_full 0.995
_diffrn_measured_fraction_theta_max 0.995
_diffrn_measurement_device_type 'Bruker P4'
_diffrn_measurement_method '\w scans'
_diffrn_radiation_monochromator graphite
_diffrn_radiation_source 'fine-focus sealed tube'
_diffrn_radiation_type MoK\a
_diffrn_radiation_wavelength 0.71073
_diffrn_reflns_av_R_equivalents 0.0245
_diffrn_reflns_av_sigmaI/netI 0.0131
_diffrn_reflns_limit_h_max 8
_diffrn_reflns_limit_h_min -8
_diffrn_reflns_limit_k_max 12
_diffrn_reflns_limit_k_min -12
_diffrn_reflns_limit_l_max 17
_diffrn_reflns_limit_l_min -17
_diffrn_reflns_number 26437
_diffrn_reflns_theta_full 30.72
_diffrn_reflns_theta_max 30.72
_diffrn_reflns_theta_min 1.74
_exptl_absorpt_coefficient_mu 0.200
_exptl_absorpt_correction_type none
_exptl_crystal_colour colourless
_exptl_crystal_density_diffrn 1.167
_exptl_crystal_density_method 'not measured'
_exptl_crystal_description parallelpiped
_exptl_crystal_F_000 236
_exptl_crystal_size_max 0.520
_exptl_crystal_size_mid 0.500
_exptl_crystal_size_min 0.320
_refine_diff_density_max 0.421
_refine_diff_density_min -0.221
_refine_diff_density_rms 0.044
_refine_ls_extinction_method none
_refine_ls_goodness_of_fit_ref 1.074
_refine_ls_hydrogen_treatment mixed
_refine_ls_matrix_type full
_refine_ls_number_parameters 143
_refine_ls_number_reflns 3801
_refine_ls_number_restraints 0
_refine_ls_restrained_S_all 1.074
_refine_ls_R_factor_all 0.0322
_refine_ls_R_factor_gt 0.0288
_refine_ls_shift/su_max 0.001
_refine_ls_shift/su_mean 0.000
_refine_ls_structure_factor_coef Fsqd
_refine_ls_weighting_details 'calc w=1/[\s^2^(Fo^2^)+(0.0475P)^2^+0.1197P] where P=(Fo^2^+2Fc^2^)/3'
_refine_ls_weighting_scheme calc
_refine_ls_wR_factor_gt 0.0818
_refine_ls_wR_factor_ref 0.0859
_reflns_number_gt 3479
_reflns_number_total 3801
_reflns_threshold_expression >2sigma(I)
_cod_data_source_file b809877h.txt
_cod_data_source_block 06213
_cod_depositor_comments
;
The following automatic conversions were performed:
'_symmetry_cell_setting' value 'Triclinic' changed to 'triclinic'
according to '/home/saulius/struct/CIF-dictionaries/cif_core.dic'
dictionary named 'cif_core.dic' version 2.4.1 from 2010-06-29.

Automatic conversion script
Id: cif_fix_enum 1527 2010-12-29 10:47:43Z saulius 
;
_cod_original_sg_symbol_H-M P-1
_cod_database_code 7103466

loop_
_symmetry_equiv_pos_as_xyz
'x, y, z'
'-x, -y, -z'

loop_
_atom_site_label
_atom_site_type_symbol
_atom_site_fract_x
_atom_site_fract_y
_atom_site_fract_z
_atom_site_U_iso_or_equiv
_atom_site_adp_type
_atom_site_occupancy
_atom_site_symmetry_multiplicity
_atom_site_calc_flag
_atom_site_refinement_flags
_atom_site_disorder_assembly
_atom_site_disorder_group
P1 P 0.22262(3) 0.11085(2) 0.412652(17) 0.02163(7) Uani 1 1 d . . .
O1 O 0.21560(13) -0.06421(8) 0.42089(6) 0.03341(16) Uani 1 1 d . . .
O2 O -0.20177(10) 0.30779(8) 0.41511(6) 0.02502(13) Uani 1 1 d . . .
C1 C 0.00509(13) 0.27056(9) 0.37440(6) 0.01904(14) Uani 1 1 d . . .
C2 C 0.13894(12) 0.35841(9) 0.30164(6) 0.01817(14) Uani 1 1 d . . .
C3 C 0.35013(13) 0.23611(9) 0.29175(7) 0.02029(14) Uani 1 1 d . . .
H3A H 0.4762 0.2744 0.3155 0.024 Uiso 1 1 calc R . .
C4 C 0.10549(13) 0.53823(9) 0.25685(7) 0.02088(15) Uani 1 1 d . . .
C5 C 0.32562(17) 0.59969(11) 0.24775(10) 0.0351(2) Uani 1 1 d . . .
H5A H 0.4236 0.5498 0.1937 0.053 Uiso 1 1 calc R . .
H5B H 0.3882 0.5738 0.3210 0.053 Uiso 1 1 calc R . .
H5C H 0.3029 0.7140 0.2229 0.053 Uiso 1 1 calc R . .
C6 C -0.05080(16) 0.62701(10) 0.33921(8) 0.02905(18) Uani 1 1 d . . .
H6A H 0.0044 0.5989 0.4142 0.044 Uiso 1 1 calc R . .
H6B H -0.1935 0.5968 0.3415 0.044 Uiso 1 1 calc R . .
H6C H -0.0609 0.7407 0.3135 0.044 Uiso 1 1 calc R . .
C7 C 0.00464(19) 0.57732(12) 0.13994(8) 0.0335(2) Uani 1 1 d . . .
H7A H 0.1016 0.5254 0.0864 0.050 Uiso 1 1 calc R . .
H7B H -0.0168 0.6913 0.1137 0.050 Uiso 1 1 calc R . .
H7C H -0.1340 0.5397 0.1466 0.050 Uiso 1 1 calc R . .
C8 C 0.41341(14) 0.15907(10) 0.18373(7) 0.02444(16) Uani 1 1 d . . .
C9 C 0.59015(16) 0.01170(12) 0.21592(9) 0.0329(2) Uani 1 1 d . . .
H9A H 0.6424 -0.0330 0.1491 0.049 Uiso 1 1 calc R . .
H9B H 0.5284 -0.0673 0.2714 0.049 Uiso 1 1 calc R . .
H9C H 0.7099 0.0434 0.2474 0.049 Uiso 1 1 calc R . .
C10 C 0.5146(2) 0.27601(13) 0.08883(9) 0.0397(2) Uani 1 1 d . . .
H10A H 0.5648 0.2234 0.0253 0.060 Uiso 1 1 calc R . .
H10B H 0.6362 0.3101 0.1169 0.060 Uiso 1 1 calc R . .
H10C H 0.4062 0.3678 0.0649 0.060 Uiso 1 1 calc R . .
C11 C 0.21608(17) 0.10851(12) 0.13986(8) 0.03173(19) Uani 1 1 d . . .
H11A H 0.2626 0.0576 0.0752 0.048 Uiso 1 1 calc R . .
H11B H 0.1085 0.2015 0.1178 0.048 Uiso 1 1 calc R . .
H11C H 0.1533 0.0347 0.1990 0.048 Uiso 1 1 calc R . .
H1 H 0.295(2) 0.1369(16) 0.5035(11) 0.034(3) Uiso 1 1 d . . .
H2 H -0.224(2) 0.2347(19) 0.4670(14) 0.046(4) Uiso 1 1 d . . .

loop_
_atom_site_aniso_label
_atom_site_aniso_U_11
_atom_site_aniso_U_22
_atom_site_aniso_U_33
_atom_site_aniso_U_23
_atom_site_aniso_U_13
_atom_site_aniso_U_12
P1 0.02596(11) 0.01749(11) 0.01851(11) 0.00105(7) -0.00038(7) -0.00040(7)
O1 0.0451(4) 0.0172(3) 0.0321(3) 0.0017(2) 0.0117(3) -0.0022(3)
O2 0.0211(3) 0.0232(3) 0.0273(3) 0.0026(2) 0.0016(2) -0.0032(2)
C1 0.0212(3) 0.0172(3) 0.0185(3) -0.0014(3) -0.0024(3) -0.0039(3)
C2 0.0208(3) 0.0162(3) 0.0176(3) -0.0016(2) -0.0030(2) -0.0038(2)
C3 0.0199(3) 0.0178(3) 0.0224(3) -0.0013(3) -0.0012(3) -0.0032(3)
C4 0.0251(4) 0.0158(3) 0.0209(3) -0.0001(3) -0.0026(3) -0.0040(3)
C5 0.0322(5) 0.0215(4) 0.0522(6) -0.0024(4) -0.0008(4) -0.0115(3)
C6 0.0383(5) 0.0182(4) 0.0285(4) -0.0035(3) 0.0012(3) -0.0008(3)
C7 0.0460(5) 0.0286(4) 0.0228(4) 0.0023(3) -0.0087(4) -0.0013(4)
C8 0.0271(4) 0.0203(4) 0.0235(4) -0.0018(3) 0.0049(3) -0.0025(3)
C9 0.0306(4) 0.0258(4) 0.0378(5) -0.0038(4) 0.0067(4) 0.0025(3)
C10 0.0483(6) 0.0293(5) 0.0349(5) 0.0006(4) 0.0188(4) -0.0052(4)
C11 0.0385(5) 0.0320(5) 0.0263(4) -0.0103(3) -0.0022(3) -0.0038(4)

loop_
_atom_type_symbol
_atom_type_description
_atom_type_scat_dispersion_real
_atom_type_scat_dispersion_imag
_atom_type_scat_source
C C 0.0033 0.0016 'International Tables Vol C Tables 4.2.6.8 and 6.1.1.4'
H H 0.0000 0.0000 'International Tables Vol C Tables 4.2.6.8 and 6.1.1.4'
O O 0.0106 0.0060 'International Tables Vol C Tables 4.2.6.8 and 6.1.1.4'
P P 0.1023 0.0942 'International Tables Vol C Tables 4.2.6.8 and 6.1.1.4'

loop_
_geom_angle_atom_site_label_1
_geom_angle_atom_site_label_2
_geom_angle_atom_site_label_3
_geom_angle
_geom_angle_site_symmetry_1
_geom_angle_site_symmetry_3
_geom_angle_publ_flag
O1 P1 C1 126.24(4) . . ?
O1 P1 C3 124.57(4) . . ?
C1 P1 C3 78.03(4) . . ?
O1 P1 C2 144.10(4) . . ?
C1 P1 C2 36.53(3) . . ?
C3 P1 C2 42.25(3) . . ?
O1 P1 H1 110.5(6) . . ?
C1 P1 H1 105.8(6) . . ?
C3 P1 H1 106.9(6) . . ?
C2 P1 H1 105.3(6) . . ?
C1 O2 H2 106.6(11) . . ?
O2 C1 C2 131.88(7) . . ?
O2 C1 P1 134.45(6) . . ?
C2 C1 P1 92.65(5) . . ?
C1 C2 C4 128.77(7) . . ?
C1 C2 C3 102.81(6) . . ?
C4 C2 C3 127.70(7) . . ?
C1 C2 P1 50.82(4) . . ?
C4 C2 P1 163.60(6) . . ?
C3 C2 P1 53.16(4) . . ?
C2 C3 C8 121.95(7) . . ?
C2 C3 P1 84.59(5) . . ?
C8 C3 P1 115.55(6) . . ?
C2 C3 H3A 110.7 . . ?
C8 C3 H3A 110.7 . . ?
P1 C3 H3A 110.7 . . ?
C2 C4 C5 109.69(7) . . ?
C2 C4 C7 110.82(7) . . ?
C5 C4 C7 110.01(8) . . ?
C2 C4 C6 110.24(7) . . ?
C5 C4 C6 108.02(7) . . ?
C7 C4 C6 108.01(7) . . ?
C4 C5 H5A 109.5 . . ?
C4 C5 H5B 109.5 . . ?
H5A C5 H5B 109.5 . . ?
C4 C5 H5C 109.5 . . ?
H5A C5 H5C 109.5 . . ?
H5B C5 H5C 109.5 . . ?
C4 C6 H6A 109.5 . . ?
C4 C6 H6B 109.5 . . ?
H6A C6 H6B 109.5 . . ?
C4 C6 H6C 109.5 . . ?
H6A C6 H6C 109.5 . . ?
H6B C6 H6C 109.5 . . ?
C4 C7 H7A 109.5 . . ?
C4 C7 H7B 109.5 . . ?
H7A C7 H7B 109.5 . . ?
C4 C7 H7C 109.5 . . ?
H7A C7 H7C 109.5 . . ?
H7B C7 H7C 109.5 . . ?
C11 C8 C10 109.42(8) . . ?
C11 C8 C9 109.98(8) . . ?
C10 C8 C9 107.50(8) . . ?
C11 C8 C3 111.88(7) . . ?
C10 C8 C3 110.47(7) . . ?
C9 C8 C3 107.47(7) . . ?
C8 C9 H9A 109.5 . . ?
C8 C9 H9B 109.5 . . ?
H9A C9 H9B 109.5 . . ?
C8 C9 H9C 109.5 . . ?
H9A C9 H9C 109.5 . . ?
H9B C9 H9C 109.5 . . ?
C8 C10 H10A 109.5 . . ?
C8 C10 H10B 109.5 . . ?
H10A C10 H10B 109.5 . . ?
C8 C10 H10C 109.5 . . ?
H10A C10 H10C 109.5 . . ?
H10B C10 H10C 109.5 . . ?
C8 C11 H11A 109.5 . . ?
C8 C11 H11B 109.5 . . ?
H11A C11 H11B 109.5 . . ?
C8 C11 H11C 109.5 . . ?
H11A C11 H11C 109.5 . . ?
H11B C11 H11C 109.5 . . ?

loop_
_geom_bond_atom_site_label_1
_geom_bond_atom_site_label_2
_geom_bond_distance
_geom_bond_site_symmetry_2
_geom_bond_publ_flag
P1 O1 1.4966(7) . ?
P1 C1 1.7741(8) . ?
P1 C3 1.8379(8) . ?
P1 C2 2.2862(8) . ?
P1 H1 1.282(13) . ?
O2 C1 1.3401(10) . ?
O2 H2 0.816(16) . ?
C1 C2 1.3623(10) . ?
C2 C4 1.5210(11) . ?
C2 C3 1.5441(11) . ?
C3 C8 1.5531(12) . ?
C3 H3A 0.9800 . ?
C4 C5 1.5329(12) . ?
C4 C7 1.5357(12) . ?
C4 C6 1.5370(12) . ?
C5 H5A 0.9600 . ?
C5 H5B 0.9600 . ?
C5 H5C 0.9600 . ?
C6 H6A 0.9600 . ?
C6 H6B 0.9600 . ?
C6 H6C 0.9600 . ?
C7 H7A 0.9600 . ?
C7 H7B 0.9600 . ?
C7 H7C 0.9600 . ?
C8 C11 1.5285(13) . ?
C8 C10 1.5335(13) . ?
C8 C9 1.5383(12) . ?
C9 H9A 0.9600 . ?
C9 H9B 0.9600 . ?
C9 H9C 0.9600 . ?
C10 H10A 0.9600 . ?
C10 H10B 0.9600 . ?
C10 H10C 0.9600 . ?
C11 H11A 0.9600 . ?
C11 H11B 0.9600 . ?
C11 H11C 0.9600 . ?

loop_
_geom_torsion_atom_site_label_1
_geom_torsion_atom_site_label_2
_geom_torsion_atom_site_label_3
_geom_torsion_atom_site_label_4
_geom_torsion
_geom_torsion_site_symmetry_1
_geom_torsion_site_symmetry_2
_geom_torsion_site_symmetry_3
_geom_torsion_site_symmetry_4
_geom_torsion_publ_flag
O1 P1 C1 O2 56.79(10) . . . . ?
C3 P1 C1 O2 -178.90(9) . . . . ?
C2 P1 C1 O2 -168.96(11) . . . . ?
O1 P1 C1 C2 -134.26(5) . . . . ?
C3 P1 C1 C2 -9.94(5) . . . . ?
O2 C1 C2 C4 10.55(14) . . . . ?
P1 C1 C2 C4 -158.87(7) . . . . ?
O2 C1 C2 C3 -178.69(8) . . . . ?
P1 C1 C2 C3 11.90(6) . . . . ?
O2 C1 C2 P1 169.42(11) . . . . ?
O1 P1 C2 C1 80.14(8) . . . . ?
C3 P1 C2 C1 165.45(7) . . . . ?
O1 P1 C2 C4 175.41(18) . . . . ?
C1 P1 C2 C4 95.3(2) . . . . ?
C3 P1 C2 C4 -99.3(2) . . . . ?
O1 P1 C2 C3 -85.32(7) . . . . ?
C1 P1 C2 C3 -165.45(7) . . . . ?
C1 C2 C3 C8 105.33(8) . . . . ?
C4 C2 C3 C8 -83.78(10) . . . . ?
P1 C2 C3 C8 116.84(8) . . . . ?
C1 C2 C3 P1 -11.52(6) . . . . ?
C4 C2 C3 P1 159.38(7) . . . . ?
O1 P1 C3 C2 134.79(5) . . . . ?
C1 P1 C3 C2 8.79(4) . . . . ?
O1 P1 C3 C8 11.83(8) . . . . ?
C1 P1 C3 C8 -114.16(6) . . . . ?
C2 P1 C3 C8 -122.95(8) . . . . ?
C1 C2 C4 C5 142.87(9) . . . . ?
C3 C2 C4 C5 -25.72(11) . . . . ?
P1 C2 C4 C5 61.0(2) . . . . ?
C1 C2 C4 C7 -95.47(10) . . . . ?
C3 C2 C4 C7 95.94(10) . . . . ?
P1 C2 C4 C7 -177.36(17) . . . . ?
C1 C2 C4 C6 24.05(11) . . . . ?
C3 C2 C4 C6 -144.54(8) . . . . ?
P1 C2 C4 C6 -57.8(2) . . . . ?
C2 C3 C8 C11 -43.09(10) . . . . ?
P1 C3 C8 C11 56.99(9) . . . . ?
C2 C3 C8 C10 79.08(10) . . . . ?
P1 C3 C8 C10 179.16(7) . . . . ?
C2 C3 C8 C9 -163.92(7) . . . . ?
P1 C3 C8 C9 -63.84(8) . . . . ?
